data_7212631
loop_
_publ_author_name
'Ling, Irene'
'Alias, Yatimah'
'Sobolev, Alexandre N.'
'Raston, Colin L.'

_publ_section_title
;
 Hirshfeld surface analysis of phosphonium salts
;
_journal_issue 12
_journal_name_full CrystEngComm
_journal_page_first 4321
_journal_paper_doi 10.1039/c002832k
_journal_volume 12
_journal_year 2010
_chemical_formula_moiety 'C25 H22 P, C F3 O3 S'
_chemical_formula_sum 'C26 H22 F3 O3 P S'
_chemical_formula_weight 502.47
_chemical_name_systematic
;
?
;
_space_group_IT_number 14
_symmetry_cell_setting monoclinic
_symmetry_Int_Tables_number 14
_symmetry_space_group_name_Hall '-P 2ybc'
_symmetry_space_group_name_H-M 'P 1 21/c 1'
_atom_sites_solution_hydrogens geom
_atom_sites_solution_primary direct
_atom_sites_solution_secondary difmap
_audit_creation_method SHELXL-97
_cell_angle_alpha 90.0
_cell_angle_beta 105.701(4)
_cell_angle_gamma 90.0
_cell_formula_units_Z 4
_cell_length_a 11.2246(4)
_cell_length_b 19.4426(7)
_cell_length_c 11.2114(4)
_cell_measurement_reflns_used 11793
_cell_measurement_temperature 100(2)
_cell_measurement_theta_max 32.57
_cell_measurement_theta_min 3.65
_cell_volume 2355.43(15)
_computing_cell_refinement
;
CrysAlis RED, Oxford Diffraction Ltd.,
Version 1.171.32.29 (release 10-06-2008 CrysAlis171 .NET)
(compiled Jun 10 2008,16:49:55)
;
_computing_data_collection
;
CrysAlis RED, Oxford Diffraction Ltd.,
Version 1.171.32.29 (release 10-06-2008 CrysAlis171 .NET)
(compiled Jun 10 2008,16:49:55)
;
_computing_data_reduction
;
CrysAlis RED, Oxford Diffraction Ltd.,
Version 1.171.32.29 (release 10-06-2008 CrysAlis171 .NET)
(compiled Jun 10 2008,16:49:55)
;
_computing_molecular_graphics 'X-Seed 2.0 (Barbour, 2001)'
_computing_publication_material 'SHELXL-97 (Sheldrick, 2008)'
_computing_structure_refinement 'SHELXL-97 (Sheldrick, 2008)'
_computing_structure_solution 'SHELXS-97 (Sheldrick, 2008)'
_diffrn_ambient_temperature 100(2)
_diffrn_detector_area_resol_mean 10.4738
_diffrn_measured_fraction_theta_full 0.998
_diffrn_measured_fraction_theta_max 0.931
_diffrn_measurement_device_type 'Oxford Diffraction Gemini-R Ultra, Ruby CCD'
_diffrn_measurement_method '\w scans'
_diffrn_radiation_monochromator graphite
_diffrn_radiation_source 'normal-focus sealed tube'
_diffrn_radiation_type MoK\a
_diffrn_radiation_wavelength 0.71073
_diffrn_reflns_av_R_equivalents 0.0339
_diffrn_reflns_av_sigmaI/netI 0.0424
_diffrn_reflns_limit_h_max 16
_diffrn_reflns_limit_h_min -16
_diffrn_reflns_limit_k_max 27
_diffrn_reflns_limit_k_min -29
_diffrn_reflns_limit_l_max 16
_diffrn_reflns_limit_l_min -16
_diffrn_reflns_number 30215
_diffrn_reflns_theta_full 30.00
_diffrn_reflns_theta_max 32.71
_diffrn_reflns_theta_min 3.67
_exptl_absorpt_coefficient_mu 0.256
_exptl_absorpt_correction_T_max 1.0000
_exptl_absorpt_correction_T_min 0.9628
_exptl_absorpt_correction_type multi-scan
_exptl_absorpt_process_details
;
CrysAlis RED, Oxford Diffraction Ltd.,
Version 1.171.32.29 (release 10-06-2008 CrysAlis171 .NET)
(compiled Jun 10 2008,16:49:55)
Empirical absorption correction using spherical harmonics,
implemented in SCALE3 ABSPACK scaling algorithm.
;
_exptl_crystal_colour colorless
_exptl_crystal_density_diffrn 1.417
_exptl_crystal_density_meas ?
_exptl_crystal_description bar
_exptl_crystal_F_000 1040
_exptl_crystal_size_max 0.33
_exptl_crystal_size_mid 0.27
_exptl_crystal_size_min 0.13
_refine_diff_density_max 0.404
_refine_diff_density_min -0.366
_refine_diff_density_rms 0.058
_refine_ls_extinction_method none
_refine_ls_goodness_of_fit_ref 1.003
_refine_ls_hydrogen_treatment constr
_refine_ls_matrix_type full
_refine_ls_number_parameters 307
_refine_ls_number_reflns 8060
_refine_ls_number_restraints 0
_refine_ls_restrained_S_all 1.003
_refine_ls_R_factor_all 0.0573
_refine_ls_R_factor_gt 0.0363
_refine_ls_shift/su_max 0.001
_refine_ls_shift/su_mean 0.000
_refine_ls_structure_factor_coef Fsqd
_refine_ls_weighting_details 'calc w=1/[\s^2^(Fo^2^)+(0.0540P)^2^+0.0000P] where P=(Fo^2^+2Fc^2^)/3'
_refine_ls_weighting_scheme calc
_refine_ls_wR_factor_gt 0.0906
_refine_ls_wR_factor_ref 0.0955
_reflns_number_gt 5850
_reflns_number_total 8060
_reflns_threshold_expression >2sigma(I)
_cod_data_source_file c002832k.txt
_cod_data_source_block 110808n
_cod_depositor_comments
;
The following automatic conversions were performed:

'_exptl_crystal_density_meas' value 'not measured' was changed to '?'
- the value is perceived as not measured.

Automatic conversion script
Id: cif_fix_values 3008 2015-01-20 13:52:24Z robertas 
;
_cod_original_sg_symbol_H-M 'P 21/c'
_cod_database_code 7212631

loop_
_symmetry_equiv_pos_as_xyz
'x, y, z'
'-x, y+1/2, -z+1/2'
'-x, -y, -z'
'x, -y-1/2, z-1/2'

loop_
_atom_site_label
_atom_site_type_symbol
_atom_site_fract_x
_atom_site_fract_y
_atom_site_fract_z
_atom_site_U_iso_or_equiv
_atom_site_adp_type
_atom_site_occupancy
_atom_site_symmetry_multiplicity
_atom_site_calc_flag
_atom_site_refinement_flags
P1 P 0.16660(3) 0.132501(14) 0.15350(3) 0.01376(7) Uani 1 1 d .
C10 C 0.04852(10) 0.06706(6) 0.10629(10) 0.0164(2) Uani 1 1 d .
H10A H 0.0056 0.0738 0.0175 0.020 Uiso 1 1 calc R
H10B H 0.0891 0.0214 0.1148 0.020 Uiso 1 1 calc R
C11 C -0.04680(10) 0.06681(6) 0.17908(10) 0.0174(2) Uani 1 1 d .
C12 C -0.15437(11) 0.10580(6) 0.14018(12) 0.0213(2) Uani 1 1 d .
H12 H -0.1677 0.1333 0.0677 0.026 Uiso 1 1 calc R
C13 C -0.24206(11) 0.10470(7) 0.20653(13) 0.0257(3) Uani 1 1 d .
H13 H -0.3151 0.1316 0.1797 0.031 Uiso 1 1 calc R
C14 C -0.22356(12) 0.06437(7) 0.31218(13) 0.0268(3) Uani 1 1 d .
H14 H -0.2833 0.0639 0.3582 0.032 Uiso 1 1 calc R
C15 C -0.11773(12) 0.02486(6) 0.34994(12) 0.0241(3) Uani 1 1 d .
H15 H -0.1053 -0.0032 0.4216 0.029 Uiso 1 1 calc R
C16 C -0.02970(11) 0.02576(6) 0.28440(11) 0.0203(2) Uani 1 1 d .
H16 H 0.0427 -0.0017 0.3112 0.024 Uiso 1 1 calc R
C21 C 0.25761(10) 0.11846(6) 0.30888(10) 0.0158(2) Uani 1 1 d .
C22 C 0.20522(10) 0.12621(6) 0.40745(10) 0.0179(2) Uani 1 1 d .
H22 H 0.1220 0.1412 0.3929 0.021 Uiso 1 1 calc R
C23 C 0.27547(11) 0.11189(6) 0.52701(11) 0.0213(2) Uani 1 1 d .
H23 H 0.2403 0.1172 0.5946 0.026 Uiso 1 1 calc R
C24 C 0.39668(12) 0.08988(7) 0.54815(11) 0.0239(3) Uani 1 1 d .
H24 H 0.4440 0.0796 0.6301 0.029 Uiso 1 1 calc R
C25 C 0.44911(11) 0.08285(7) 0.45066(11) 0.0253(3) Uani 1 1 d .
H25 H 0.5328 0.0684 0.4658 0.030 Uiso 1 1 calc R
C26 C 0.37994(10) 0.09677(6) 0.33102(11) 0.0205(2) Uani 1 1 d .
H26 H 0.4158 0.0915 0.2639 0.025 Uiso 1 1 calc R
C31 C 0.26701(10) 0.12933(6) 0.05392(10) 0.0168(2) Uani 1 1 d .
C32 C 0.28844(12) 0.06795(6) -0.00091(11) 0.0224(2) Uani 1 1 d .
H32 H 0.2450 0.0273 0.0088 0.027 Uiso 1 1 calc R
C33 C 0.37413(13) 0.06695(8) -0.07003(12) 0.0303(3) Uani 1 1 d .
H33 H 0.3890 0.0254 -0.1083 0.036 Uiso 1 1 calc R
C34 C 0.43773(12) 0.12566(8) -0.08357(12) 0.0301(3) Uani 1 1 d .
H34 H 0.4966 0.1243 -0.1305 0.036 Uiso 1 1 calc R
C35 C 0.41647(11) 0.18685(7) -0.02912(12) 0.0269(3) Uani 1 1 d .
H35 H 0.4603 0.2273 -0.0392 0.032 Uiso 1 1 calc R
C36 C 0.33120(11) 0.18880(6) 0.03991(11) 0.0207(2) Uani 1 1 d .
H36 H 0.3165 0.2306 0.0776 0.025 Uiso 1 1 calc R
C41 C 0.09532(10) 0.21520(5) 0.13676(10) 0.0144(2) Uani 1 1 d .
C42 C 0.01044(10) 0.23059(6) 0.02319(10) 0.0169(2) Uani 1 1 d .
H42 H -0.0094 0.1970 -0.0408 0.020 Uiso 1 1 calc R
C43 C -0.04427(10) 0.29470(6) 0.00454(11) 0.0195(2) Uani 1 1 d .
H43 H -0.1017 0.3053 -0.0725 0.023 Uiso 1 1 calc R
C44 C -0.01549(11) 0.34372(6) 0.09813(11) 0.0206(2) Uani 1 1 d .
H44 H -0.0541 0.3876 0.0854 0.025 Uiso 1 1 calc R
C45 C 0.06934(11) 0.32873(6) 0.20994(11) 0.0214(2) Uani 1 1 d .
H45 H 0.0894 0.3626 0.2733 0.026 Uiso 1 1 calc R
C46 C 0.12498(10) 0.26478(6) 0.22981(11) 0.0178(2) Uani 1 1 d .
H46 H 0.1832 0.2547 0.3066 0.021 Uiso 1 1 calc R
S1 S 0.74325(3) 0.095959(14) 0.75051(3) 0.01710(7) Uani 1 1 d .
O1 O 0.86613(8) 0.09524(4) 0.83426(8) 0.02244(18) Uani 1 1 d .
O2 O 0.65058(8) 0.06321(4) 0.79777(8) 0.0257(2) Uani 1 1 d .
O3 O 0.73784(8) 0.08056(5) 0.62400(8) 0.02442(19) Uani 1 1 d .
C1 C 0.70265(12) 0.18703(7) 0.74835(12) 0.0249(3) Uani 1 1 d .
F1 F 0.59067(8) 0.19917(4) 0.67334(9) 0.0448(2) Uani 1 1 d .
F2 F 0.78314(8) 0.22620(4) 0.71275(9) 0.0400(2) Uani 1 1 d .
F3 F 0.70055(7) 0.20832(4) 0.86121(8) 0.0356(2) Uani 1 1 d .

loop_
_atom_site_aniso_label
_atom_site_aniso_U_11
_atom_site_aniso_U_22
_atom_site_aniso_U_33
_atom_site_aniso_U_23
_atom_site_aniso_U_13
_atom_site_aniso_U_12
P1 0.01486(13) 0.01284(13) 0.01272(13) -0.00066(10) 0.00228(10) 0.00077(11)
C10 0.0192(5) 0.0121(5) 0.0158(5) 0.0001(4) 0.0012(4) -0.0003(4)
C11 0.0184(5) 0.0137(5) 0.0182(5) -0.0014(4) 0.0018(4) -0.0044(4)
C12 0.0195(5) 0.0186(5) 0.0237(6) 0.0033(5) 0.0020(5) -0.0025(5)
C13 0.0196(6) 0.0228(6) 0.0345(7) -0.0003(5) 0.0072(5) -0.0008(5)
C14 0.0246(6) 0.0260(7) 0.0319(7) -0.0039(5) 0.0112(5) -0.0079(5)
C15 0.0279(6) 0.0217(6) 0.0216(6) 0.0025(5) 0.0051(5) -0.0066(5)
C16 0.0215(5) 0.0162(5) 0.0209(6) 0.0016(4) 0.0018(5) -0.0025(5)
C21 0.0161(5) 0.0152(5) 0.0150(5) 0.0000(4) 0.0022(4) -0.0010(4)
C22 0.0176(5) 0.0183(5) 0.0175(5) -0.0019(4) 0.0044(4) -0.0018(4)
C23 0.0247(6) 0.0236(6) 0.0155(5) -0.0010(4) 0.0051(5) -0.0037(5)
C24 0.0249(6) 0.0276(6) 0.0148(5) 0.0023(5) -0.0020(5) -0.0017(5)
C25 0.0174(5) 0.0333(7) 0.0220(6) 0.0017(5) 0.0000(5) 0.0036(5)
C26 0.0172(5) 0.0260(6) 0.0176(6) -0.0006(5) 0.0032(4) 0.0020(5)
C31 0.0171(5) 0.0188(5) 0.0130(5) 0.0000(4) 0.0018(4) 0.0032(4)
C32 0.0259(6) 0.0203(6) 0.0211(6) -0.0040(5) 0.0064(5) 0.0031(5)
C33 0.0315(7) 0.0354(8) 0.0257(7) -0.0093(6) 0.0108(6) 0.0076(6)
C34 0.0241(6) 0.0459(8) 0.0233(6) -0.0044(6) 0.0113(5) 0.0036(6)
C35 0.0233(6) 0.0341(7) 0.0251(7) 0.0007(5) 0.0095(5) -0.0032(5)
C36 0.0219(5) 0.0208(6) 0.0199(6) -0.0008(5) 0.0067(5) 0.0014(5)
C41 0.0146(5) 0.0128(5) 0.0164(5) -0.0008(4) 0.0053(4) -0.0004(4)
C42 0.0175(5) 0.0154(5) 0.0172(5) -0.0014(4) 0.0035(4) -0.0012(4)
C43 0.0175(5) 0.0176(5) 0.0225(6) 0.0025(4) 0.0039(4) 0.0006(4)
C44 0.0221(5) 0.0137(5) 0.0284(6) 0.0004(5) 0.0108(5) 0.0030(5)
C45 0.0268(6) 0.0167(5) 0.0224(6) -0.0055(4) 0.0097(5) -0.0018(5)
C46 0.0203(5) 0.0167(5) 0.0165(5) -0.0021(4) 0.0051(4) -0.0006(4)
S1 0.01657(13) 0.01610(13) 0.01754(14) 0.00097(10) 0.00273(10) 0.00165(11)
O1 0.0196(4) 0.0244(5) 0.0197(4) -0.0010(3) -0.0010(3) 0.0049(4)
O2 0.0269(4) 0.0228(4) 0.0310(5) 0.0023(4) 0.0139(4) -0.0014(4)
O3 0.0248(4) 0.0297(5) 0.0175(4) -0.0018(3) 0.0034(3) -0.0016(4)
C1 0.0221(6) 0.0192(6) 0.0308(7) 0.0019(5) 0.0027(5) 0.0024(5)
F1 0.0330(4) 0.0284(4) 0.0579(6) 0.0036(4) -0.0135(4) 0.0125(4)
F2 0.0467(5) 0.0194(4) 0.0585(6) 0.0062(4) 0.0220(4) -0.0032(4)
F3 0.0377(4) 0.0265(4) 0.0437(5) -0.0108(4) 0.0129(4) 0.0051(3)

loop_
_atom_type_symbol
_atom_type_description
_atom_type_scat_dispersion_real
_atom_type_scat_dispersion_imag
_atom_type_scat_source
C C 0.0033 0.0016 'International Tables Vol C Tables 4.2.6.8 and 6.1.1.4'
H H 0.0000 0.0000 'International Tables Vol C Tables 4.2.6.8 and 6.1.1.4'
O O 0.0106 0.0060 'International Tables Vol C Tables 4.2.6.8 and 6.1.1.4'
F F 0.0171 0.0103 'International Tables Vol C Tables 4.2.6.8 and 6.1.1.4'
P P 0.1023 0.0942 'International Tables Vol C Tables 4.2.6.8 and 6.1.1.4'
S S 0.1246 0.1234 'International Tables Vol C Tables 4.2.6.8 and 6.1.1.4'

loop_
_geom_angle_atom_site_label_1
_geom_angle_atom_site_label_2
_geom_angle_atom_site_label_3
_geom_angle
C41 P1 C21 111.25(5)
C41 P1 C31 107.81(5)
C21 P1 C31 108.22(5)
C41 P1 C10 109.33(5)
C21 P1 C10 110.98(5)
C31 P1 C10 109.17(5)
C11 C10 P1 114.44(8)
C11 C10 H10A 108.6
P1 C10 H10A 108.6
C11 C10 H10B 108.6
P1 C10 H10B 108.6
H10A C10 H10B 107.6
C12 C11 C16 119.07(11)
C12 C11 C10 120.66(10)
C16 C11 C10 120.25(10)
C13 C12 C11 120.36(11)
C13 C12 H12 119.8
C11 C12 H12 119.8
C12 C13 C14 120.19(12)
C12 C13 H13 119.9
C14 C13 H13 119.9
C15 C14 C13 119.55(12)
C15 C14 H14 120.2
C13 C14 H14 120.2
C14 C15 C16 120.63(12)
C14 C15 H15 119.7
C16 C15 H15 119.7
C15 C16 C11 120.20(11)
C15 C16 H16 119.9
C11 C16 H16 119.9
C26 C21 C22 119.91(10)
C26 C21 P1 119.74(9)
C22 C21 P1 120.29(8)
C23 C22 C21 119.55(10)
C23 C22 H22 120.2
C21 C22 H22 120.2
C24 C23 C22 120.19(11)
C24 C23 H23 119.9
C22 C23 H23 119.9
C25 C24 C23 120.31(11)
C25 C24 H24 119.8
C23 C24 H24 119.8
C24 C25 C26 120.04(11)
C24 C25 H25 120.0
C26 C25 H25 120.0
C25 C26 C21 119.99(11)
C25 C26 H26 120.0
C21 C26 H26 120.0
C32 C31 C36 120.32(11)
C32 C31 P1 121.20(9)
C36 C31 P1 118.29(8)
C33 C32 C31 119.12(12)
C33 C32 H32 120.4
C31 C32 H32 120.4
C34 C33 C32 120.53(12)
C34 C33 H33 119.7
C32 C33 H33 119.7
C33 C34 C35 120.44(12)
C33 C34 H34 119.8
C35 C34 H34 119.8
C36 C35 C34 119.79(13)
C36 C35 H35 120.1
C34 C35 H35 120.1
C35 C36 C31 119.79(11)
C35 C36 H36 120.1
C31 C36 H36 120.1
C46 C41 C42 119.92(10)
C46 C41 P1 122.39(9)
C42 C41 P1 117.63(8)
C43 C42 C41 119.73(10)
C43 C42 H42 120.1
C41 C42 H42 120.1
C42 C43 C44 120.14(11)
C42 C43 H43 119.9
C44 C43 H43 119.9
C45 C44 C43 120.11(11)
C45 C44 H44 119.9
C43 C44 H44 119.9
C46 C45 C44 120.35(11)
C46 C45 H45 119.8
C44 C45 H45 119.8
C45 C46 C41 119.73(11)
C45 C46 H46 120.1
C41 C46 H46 120.1
O3 S1 O2 115.51(5)
O3 S1 O1 114.73(5)
O2 S1 O1 114.54(5)
O3 S1 C1 104.21(6)
O2 S1 C1 103.38(6)
O1 S1 C1 102.07(5)
F2 C1 F1 108.21(11)
F2 C1 F3 107.18(10)
F1 C1 F3 106.71(10)
F2 C1 S1 111.94(9)
F1 C1 S1 111.72(9)
F3 C1 S1 110.83(9)

loop_
_geom_bond_atom_site_label_1
_geom_bond_atom_site_label_2
_geom_bond_distance
P1 C41 1.7830(11)
P1 C21 1.7860(11)
P1 C31 1.7893(11)
P1 C10 1.8100(11)
C10 C11 1.5111(16)
C10 H10A 0.9900
C10 H10B 0.9900
C11 C12 1.3920(16)
C11 C16 1.3948(16)
C12 C13 1.3853(17)
C12 H12 0.9500
C13 C14 1.3885(19)
C13 H13 0.9500
C14 C15 1.3813(19)
C14 H14 0.9500
C15 C16 1.3818(17)
C15 H15 0.9500
C16 H16 0.9500
C21 C26 1.3930(15)
C21 C22 1.3934(15)
C22 C23 1.3870(16)
C22 H22 0.9500
C23 C24 1.3841(17)
C23 H23 0.9500
C24 C25 1.3813(17)
C24 H24 0.9500
C25 C26 1.3825(16)
C25 H25 0.9500
C26 H26 0.9500
C31 C32 1.3928(16)
C31 C36 1.3936(16)
C32 C33 1.3891(17)
C32 H32 0.9500
C33 C34 1.376(2)
C33 H33 0.9500
C34 C35 1.387(2)
C34 H34 0.9500
C35 C36 1.3847(16)
C35 H35 0.9500
C36 H36 0.9500
C41 C46 1.3929(15)
C41 C42 1.4008(15)
C42 C43 1.3801(16)
C42 H42 0.9500
C43 C44 1.3894(17)
C43 H43 0.9500
C44 C45 1.3846(17)
C44 H44 0.9500
C45 C46 1.3823(16)
C45 H45 0.9500
C46 H46 0.9500
S1 O3 1.4347(9)
S1 O2 1.4376(9)
S1 O1 1.4433(9)
S1 C1 1.8268(13)
C1 F2 1.3232(15)
C1 F1 1.3307(14)
C1 F3 1.3376(15)

loop_
_geom_torsion_atom_site_label_1
_geom_torsion_atom_site_label_2
_geom_torsion_atom_site_label_3
_geom_torsion_atom_site_label_4
_geom_torsion
C41 P1 C10 C11 -59.17(9)
C21 P1 C10 C11 63.91(9)
C31 P1 C10 C11 -176.88(8)
P1 C10 C11 C12 90.16(12)
P1 C10 C11 C16 -91.76(11)
C16 C11 C12 C13 1.13(18)
C10 C11 C12 C13 179.23(11)
C11 C12 C13 C14 -0.32(19)
C12 C13 C14 C15 -0.6(2)
C13 C14 C15 C16 0.74(19)
C14 C15 C16 C11 0.09(19)
C12 C11 C16 C15 -1.02(17)
C10 C11 C16 C15 -179.13(10)
C41 P1 C21 C26 -128.57(9)
C31 P1 C21 C26 -10.30(11)
C10 P1 C21 C26 109.47(10)
C41 P1 C21 C22 54.23(11)
C31 P1 C21 C22 172.49(9)
C10 P1 C21 C22 -67.74(10)
C26 C21 C22 C23 -0.30(17)
P1 C21 C22 C23 176.89(9)
C21 C22 C23 C24 -0.16(18)
C22 C23 C24 C25 0.82(19)
C23 C24 C25 C26 -1.0(2)
C24 C25 C26 C21 0.54(19)
C22 C21 C26 C25 0.12(18)
P1 C21 C26 C25 -177.10(10)
C41 P1 C31 C32 -148.44(10)
C21 P1 C31 C32 91.13(10)
C10 P1 C31 C32 -29.78(11)
C41 P1 C31 C36 36.49(10)
C21 P1 C31 C36 -83.95(10)
C10 P1 C31 C36 155.15(9)
C36 C31 C32 C33 -0.28(18)
P1 C31 C32 C33 -175.25(10)
C31 C32 C33 C34 0.4(2)
C32 C33 C34 C35 -0.5(2)
C33 C34 C35 C36 0.4(2)
C34 C35 C36 C31 -0.20(19)
C32 C31 C36 C35 0.16(17)
P1 C31 C36 C35 175.28(9)
C21 P1 C41 C46 9.34(11)
C31 P1 C41 C46 -109.17(9)
C10 P1 C41 C46 132.26(9)
C21 P1 C41 C42 -173.30(8)
C31 P1 C41 C42 68.19(9)
C10 P1 C41 C42 -50.38(10)
C46 C41 C42 C43 -0.61(16)
P1 C41 C42 C43 -178.04(8)
C41 C42 C43 C44 -0.14(16)
C42 C43 C44 C45 0.79(17)
C43 C44 C45 C46 -0.69(17)
C44 C45 C46 C41 -0.07(17)
C42 C41 C46 C45 0.71(16)
P1 C41 C46 C45 178.01(9)
O3 S1 C1 F2 -62.15(10)
O2 S1 C1 F2 176.73(9)
O1 S1 C1 F2 57.55(10)
O3 S1 C1 F1 59.39(10)
O2 S1 C1 F1 -61.73(11)
O1 S1 C1 F1 179.09(9)
O3 S1 C1 F3 178.25(8)
O2 S1 C1 F3 57.12(10)
O1 S1 C1 F3 -62.05(9)
